data_1561698
loop_
_publ_author_name
'Mikhailova, D.'
'Engel, J.M.'
'Schmidt, M.'
'Tsirlin, A.A.'
'Ehrenberg, H.'

_publ_section_title
;
 Copper(II) perrhenate Cu(C3H7OH)2(ReO4)2: Synthesis from isopropanol and
 CuReO4, structure and properties
;
_journal_name_full 'Journal of Solid State Chemistry'
_journal_page_first 264
_journal_page_last 269
_journal_paper_doi 10.1016/j.jssc.2015.08.042
_journal_volume 232
_journal_year 2015
_chemical_formula_moiety 'C6 H16 Cu O10 Re2'
_chemical_formula_sum 'C6 H16 Cu O10 Re2'
_chemical_formula_weight 684.145
_space_group_IT_number 61
_space_group_name_Hall '-P 2ac 2ab'
_space_group_name_H-M_alt 'P b c a'
_symmetry_cell_setting orthorhombic
_symmetry_space_group_name_Hall '-P 2ac 2ab'
_symmetry_space_group_name_H-M 'P b c a'
_atom_sites_solution_hydrogens geom
_atom_sites_solution_primary direct
_atom_sites_solution_secondary difmap
_cell_angle_alpha 90.0
_cell_angle_beta 90.0
_cell_angle_gamma 90.0
_cell_formula_units_Z 4
_cell_length_a 10.005(3)
_cell_length_b 7.833(2)
_cell_length_c 19.180(5)
_cell_measurement_reflns_used 1366
_cell_measurement_temperature 293(2)
_cell_measurement_theta_max 26.3118
_cell_measurement_theta_min 2.5872
_cell_volume 1503.1(7)
_computing_cell_refinement
;
CrysAlis RED, Oxford Diffraction Ltd.,
Version 1.171.33.34d (release 27-02-2009 CrysAlis171 .NET)
;
_computing_data_collection
;
Version 1.171.29.10 (release 13-04-2006 CrysAlis171 .NET)
CrysAlis CCD, Oxford Diffraction Ltd.,
;
_computing_data_reduction
;
CrysAlis RED, Oxford Diffraction Ltd.,
Version 1.171.33.34d (release 27-02-2009 CrysAlis171 .NET)
;
_computing_molecular_graphics
;
 Diamond 3.0b: Klaus Brandenburg, Crystal Impact GbR, Bonn, Germany;
;
_computing_publication_material
;
 SHELX,
 OLEX2: a complete structure solution, refinement and analysis program.
 Dolomanov et al., J. Appl. Cryst. (2009). 42, 339-341
;
_computing_structure_refinement 'SHELXL-97 (Sheldrick, 1997)'
_computing_structure_solution 'SHELXS-97 (Sheldrick, 1997)'
_diffrn_ambient_temperature 293(2)
_diffrn_detector_area_resol_mean 8.2824
_diffrn_measured_fraction_theta_full 0.987
_diffrn_measured_fraction_theta_max 0.987
_diffrn_measurement_details
;
#__ type_ start__ end____ width___ exp.time_
  1 omega    3.00   56.00   1.0000   60.0000
omega____ theta____ kappa____ phi______ frames
    -        0.6539  -75.0000    0.0000 53

#__ type_ start__ end____ width___ exp.time_
  2 omega  -82.00  -29.00   1.0000   60.0000
omega____ theta____ kappa____ phi______ frames
    -      -27.3822   75.0000    0.0000 53

#__ type_ start__ end____ width___ exp.time_
  3 omega  -37.00   17.00   1.0000   60.0000
omega____ theta____ kappa____ phi______ frames
    -      -27.3822   45.0000  240.0000 54

#__ type_ start__ end____ width___ exp.time_
  4 omega  -72.00  -18.00   1.0000   60.0000
omega____ theta____ kappa____ phi______ frames
    -      -27.3822  -45.0000  240.0000 54

#__ type_ start__ end____ width___ exp.time_
  5 omega   81.00  134.00   1.0000   60.0000
omega____ theta____ kappa____ phi______ frames
    -       29.7764   75.0000  120.0000 53

#__ type_ start__ end____ width___ exp.time_
  6 omega   20.00   74.00   1.0000   60.0000
omega____ theta____ kappa____ phi______ frames
    -       29.7764   45.0000  120.0000 54

#__ type_ start__ end____ width___ exp.time_
  7 omega   32.00   85.00   1.0000   60.0000
omega____ theta____ kappa____ phi______ frames
    -       29.7764  -75.0000  120.0000 53

#__ type_ start__ end____ width___ exp.time_
  8 omega   28.00   81.00   1.0000   60.0000
omega____ theta____ kappa____ phi______ frames
    -       29.7764   75.0000  120.0000 53

#__ type_ start__ end____ width___ exp.time_
  9 omega  -68.00  -15.00   1.0000   60.0000
omega____ theta____ kappa____ phi______ frames
    -       29.7764  -45.0000  240.0000 53

;
_diffrn_measurement_device_type
;
Goniometer KM4/Xcalibur, detector: Sapphire2 (large Be window)
;
_diffrn_measurement_method '\w scans'
_diffrn_orient_matrix_UB_11 0.0075445843
_diffrn_orient_matrix_UB_12 0.0894993713
_diffrn_orient_matrix_UB_13 0.0038414960
_diffrn_orient_matrix_UB_21 0.0705484406
_diffrn_orient_matrix_UB_22 -0.0088658310
_diffrn_orient_matrix_UB_23 -0.0027804009
_diffrn_orient_matrix_UB_31 -0.0046841926
_diffrn_orient_matrix_UB_32 0.0101261543
_diffrn_orient_matrix_UB_33 -0.0366618382
_diffrn_radiation_monochromator graphite
_diffrn_radiation_source 'Enhance (Mo) X-ray Source'
_diffrn_radiation_type 'Mo K\a'
_diffrn_radiation_wavelength 0.71073
_diffrn_reflns_av_R_equivalents 0.0875
_diffrn_reflns_av_sigmaI/netI 0.1353
_diffrn_reflns_limit_h_max 12
_diffrn_reflns_limit_h_min -12
_diffrn_reflns_limit_k_max 9
_diffrn_reflns_limit_k_min -9
_diffrn_reflns_limit_l_max 22
_diffrn_reflns_limit_l_min -23
_diffrn_reflns_number 7115
_diffrn_reflns_theta_full 26.33
_diffrn_reflns_theta_max 26.33
_diffrn_reflns_theta_min 2.94
_exptl_absorpt_coefficient_mu 17.506
_exptl_absorpt_correction_T_max 0.8335
_exptl_absorpt_correction_T_min 0.5875
_exptl_absorpt_correction_type analytical
_exptl_absorpt_process_details
;
CrysAlis RED, Oxford Diffraction Ltd.,
Version 1.171.33.34d (release 27-02-2009 CrysAlis171 .NET)
(compiled Feb 27 2009,15:38:38)
Analytical numeric absorption correction using a multifaceted crystal
   model based on expressions derived by R.C. Clark & J.S. Reid.
(Clark, R. C. & Reid, J. S. (1995). Acta Cryst. A51, 887-897)
;
_exptl_crystal_colour colourless
_exptl_crystal_density_diffrn 3.023
_exptl_crystal_density_method 'not measured'
_exptl_crystal_description prism
_exptl_crystal_F_000 1244
_exptl_crystal_size_max 0.0340
_exptl_crystal_size_mid 0.0290
_exptl_crystal_size_min 0.0108
_refine_diff_density_max 0.939
_refine_diff_density_min -1.025
_refine_diff_density_rms 0.202
_refine_ls_extinction_method none
_refine_ls_goodness_of_fit_ref 0.803
_refine_ls_hydrogen_treatment constr
_refine_ls_matrix_type full
_refine_ls_number_parameters 87
_refine_ls_number_reflns 1510
_refine_ls_number_restraints 0
_refine_ls_restrained_S_all 0.803
_refine_ls_R_factor_all 0.1303
_refine_ls_R_factor_gt 0.0355
_refine_ls_shift/su_max 0.001
_refine_ls_shift/su_mean 0.000
_refine_ls_structure_factor_coef Fsqd
_refine_ls_weighting_details
;
calc w=1/[\s^2^(Fo^2^)+(0.0081P)^2^+0.0000P] where P=(Fo^2^+2Fc^2^)/3
;
_refine_ls_weighting_scheme calc
_refine_ls_wR_factor_gt 0.0338
_refine_ls_wR_factor_ref 0.0429
_reflns_number_gt 795
_reflns_number_total 1510
_reflns_threshold_expression >2sigma(I)
_cod_data_source_file JSSC-2015-232-264.cif
_cod_data_source_block hybrid
_cod_depositor_comments
;
The following automatic conversions were performed:

data item '_symmetry_cell_setting' value 'Orthorhombic' was changed
to 'orthorhombic' in accordance with the built-in table derived from
the CIF Core dictionary named 'cif_core.dic' version 2.4.5 last
updated on 2014-11-21.

Automatic conversion script
Id: cif_fix_values 8369 2020-08-20 11:38:08Z andrius 
;
_cod_original_cell_volume 1503.1(5)
_cod_database_code 1561698

loop_
_symmetry_equiv_pos_as_xyz
'x, y, z'
'-x+1/2, -y, z+1/2'
'-x, y+1/2, -z+1/2'
'x+1/2, -y+1/2, -z'
'-x, -y, -z'
'x-1/2, y, -z-1/2'
'x, -y-1/2, z-1/2'
'-x-1/2, y-1/2, z'

loop_
_atom_site_label
_atom_site_type_symbol
_atom_site_fract_x
_atom_site_fract_y
_atom_site_fract_z
_atom_site_U_iso_or_equiv
_atom_site_adp_type
_atom_site_occupancy
_atom_site_symmetry_multiplicity
_atom_site_calc_flag
_atom_site_refinement_flags
_atom_site_disorder_assembly
_atom_site_disorder_group
Re1 Re 0.36344(4) 0.38072(6) 0.42807(2) 0.02821(13) Uani 1 1 d . . .
Cu1 Cu 0.5000 0.0000 0.5000 0.0293(5) Uani 1 2 d S . .
O1 O 0.4692(7) 0.2257(9) 0.4605(3) 0.038(2) Uani 1 1 d . . .
O2 O 0.4588(6) 0.5538(8) 0.4067(4) 0.058(3) Uani 1 1 d . . .
O3 O 0.2903(6) 0.3033(10) 0.3547(3) 0.054(3) Uani 1 1 d . . .
O4 O 0.2426(6) 0.4313(10) 0.4870(3) 0.053(3) Uani 1 1 d . . .
O5 O 0.4888(5) 0.0982(7) 0.5919(3) 0.0347(19) Uani 1 1 d . . .
H5 H 0.5022 0.2012 0.5950 0.037 Uiso 1 1 calc R . .
C1 C 0.4112(5) 0.0428(7) 0.6495(3) 0.032(3) Uani 1 1 d R . .
H1 H 0.3832 -0.0748 0.6400 0.038 Uiso 1 1 calc . . .
C2 C 0.4900(10) 0.0402(15) 0.7130(5) 0.063(4) Uani 1 1 d . . .
H2A H 0.5759 -0.0092 0.7036 0.094 Uiso 1 1 calc R . .
H2C H 0.4447 -0.0266 0.7477 0.094 Uiso 1 1 calc R . .
H2B H 0.5014 0.1547 0.7298 0.094 Uiso 1 1 calc R . .
C3 C 0.2878(9) 0.147(2) 0.6570(5) 0.076(5) Uani 1 1 d . . .
H3B H 0.3118 0.2634 0.6669 0.115 Uiso 1 1 calc R . .
H3C H 0.2346 0.1029 0.6945 0.115 Uiso 1 1 calc R . .
H3A H 0.2375 0.1428 0.6144 0.115 Uiso 1 1 calc R . .

loop_
_atom_site_aniso_label
_atom_site_aniso_U_11
_atom_site_aniso_U_22
_atom_site_aniso_U_33
_atom_site_aniso_U_23
_atom_site_aniso_U_13
_atom_site_aniso_U_12
Re1 0.0284(2) 0.0252(2) 0.0311(2) 0.0007(3) -0.0012(3) 0.0031(3)
Cu1 0.0364(13) 0.0254(12) 0.0261(12) 0.0010(11) 0.0013(11) 0.0052(11)
O1 0.047(5) 0.034(5) 0.033(4) 0.001(4) -0.010(4) 0.009(4)
O2 0.046(5) 0.023(5) 0.105(7) 0.010(5) 0.019(5) -0.007(4)
O3 0.054(5) 0.081(8) 0.026(4) -0.011(5) -0.021(4) 0.012(5)
O4 0.042(4) 0.063(8) 0.055(5) 0.003(5) 0.000(4) 0.006(5)
O5 0.048(4) 0.017(4) 0.039(5) -0.001(4) 0.012(3) -0.005(4)
C1 0.039(8) 0.040(8) 0.018(7) -0.011(6) 0.002(6) -0.026(6)
C2 0.081(10) 0.063(10) 0.043(8) 0.002(8) 0.013(8) 0.028(8)
C3 0.035(7) 0.115(14) 0.079(9) -0.005(12) 0.006(7) 0.028(11)

loop_
_atom_type_symbol
_atom_type_description
_atom_type_scat_dispersion_real
_atom_type_scat_dispersion_imag
_atom_type_scat_source
Re Re -1.0185 7.2310 'International Tables Vol C Tables 4.2.6.8 and 6.1.1.4'
Cu Cu 0.3201 1.2651 'International Tables Vol C Tables 4.2.6.8 and 6.1.1.4'
O O 0.0106 0.0060 'International Tables Vol C Tables 4.2.6.8 and 6.1.1.4'
C C 0.0033 0.0016 'International Tables Vol C Tables 4.2.6.8 and 6.1.1.4'
H H 0.0000 0.0000 'International Tables Vol C Tables 4.2.6.8 and 6.1.1.4'

loop_
_geom_angle_atom_site_label_1
_geom_angle_atom_site_label_2
_geom_angle_atom_site_label_3
_geom_angle
_geom_angle_site_symmetry_1
_geom_angle_site_symmetry_3
O3 Re1 O4 109.1(3) . .
O3 Re1 O2 109.0(4) . .
O4 Re1 O2 111.8(3) . .
O3 Re1 O1 108.2(3) . .
O4 Re1 O1 111.0(3) . .
O2 Re1 O1 107.6(3) . .
O5 Cu1 O5 179.999(1) 5_656 .
O5 Cu1 O1 90.9(2) 5_656 .
O5 Cu1 O1 89.1(2) . .
O5 Cu1 O1 89.1(2) 5_656 5_656
O5 Cu1 O1 90.9(2) . 5_656
O1 Cu1 O1 179.999(1) . 5_656
Re1 O1 Cu1 151.1(4) . .
C1 O5 Cu1 128.51(16) . .
C1 O5 H5 109.5 . .
Cu1 O5 H5 116.8 . .
O5 C1 C2 111.2(5) . .
O5 C1 C3 111.2(6) . .
C2 C1 C3 112.2(7) . .
O5 C1 H1 107.4 . .
C2 C1 H1 107.4 . .
C3 C1 H1 107.4 . .
C1 C2 H2A 109.5 . .
C1 C2 H2C 109.5 . .
H2A C2 H2C 109.5 . .
C1 C2 H2B 109.5 . .
H2A C2 H2B 109.5 . .
H2C C2 H2B 109.5 . .
C1 C3 H3B 109.5 . .
C1 C3 H3C 109.5 . .
H3B C3 H3C 109.5 . .
C1 C3 H3A 109.5 . .
H3B C3 H3A 109.5 . .
H3C C3 H3A 109.5 . .

loop_
_geom_bond_atom_site_label_1
_geom_bond_atom_site_label_2
_geom_bond_distance
_geom_bond_site_symmetry_2
Re1 O3 1.699(6) .
Re1 O4 1.702(6) .
Re1 O2 1.708(6) .
Re1 O1 1.727(7) .
Cu1 O5 1.926(5) 5_656
Cu1 O5 1.926(5) .
Cu1 O1 1.948(7) .
Cu1 O1 1.948(7) 5_656
O5 C1 1.4181 .
O5 H5 0.8200 .
C1 C2 1.451(10) .
C1 C3 1.488(12) .
C1 H1 0.9800 .
C2 H2A 0.9600 .
C2 H2C 0.9600 .
C2 H2B 0.9600 .
C3 H3B 0.9600 .
C3 H3C 0.9600 .
C3 H3A 0.9600 .

loop_
_geom_torsion_atom_site_label_1
_geom_torsion_atom_site_label_2
_geom_torsion_atom_site_label_3
_geom_torsion_atom_site_label_4
_geom_torsion
_geom_torsion_site_symmetry_1
_geom_torsion_site_symmetry_2
_geom_torsion_site_symmetry_3
_geom_torsion_site_symmetry_4
O3 Re1 O1 Cu1 -63.2(8) . . . .
O4 Re1 O1 Cu1 56.5(8) . . . .
O2 Re1 O1 Cu1 179.2(7) . . . .
O5 Cu1 O1 Re1 86.7(8) 5_656 . . .
O5 Cu1 O1 Re1 -93.3(8) . . . .
O1 Cu1 O1 Re1 -150(7) 5_656 . . .
O5 Cu1 O5 C1 -69(12) 5_656 . . .
O1 Cu1 O5 C1 130.1(2) . . . .
O1 Cu1 O5 C1 -49.9(2) 5_656 . . .
Cu1 O5 C1 C2 133.9(7) . . . .
Cu1 O5 C1 C3 -100.4(6) . . . .
